data_1565409
loop_
_publ_author_name
'Visayas, Benjoe Rey Baguio'
'Pahari, Shyam K.'
'Gokoglan, Tugba Ceren'
'Golen, James A.'
'Agar, Ertan'
'Cappillino, Patrick'
'Mayes, Maricris Lodriguito'

_publ_section_title
;
 Computational and Experimental Investigation of the Effect of Cation
 Structure on the Solubility of Anionic Flow Battery Active-Materials
;
_journal_name_full 'Chemical Science'
_journal_paper_doi 10.1039/D1SC04990A
_journal_year 2021
_chemical_formula_sum 'C16 H28 N3 O10 V'
_chemical_formula_weight 473.35
_chemical_name_common TEAVBH
_chemical_name_systematic 'Tetraethylammonium vanadium(v)-bis-hydroxyiminodiacetate'
_space_group_crystal_system monoclinic
_space_group_IT_number 4
_space_group_name_Hall 'P 2yb'
_space_group_name_H-M_alt 'P 1 21 1'
_atom_sites_solution_hydrogens geom
_atom_sites_solution_primary 'intrinsic phasing'
_atom_sites_solution_secondary 'Fourier difference maps'
_audit_creation_method SHELXL-2014/6
_audit_update_record
;
2021-08-16 deposited with the CCDC.	2021-11-24 downloaded from the CCDC.
;
_cell_angle_alpha 90
_cell_angle_beta 114.799(2)
_cell_angle_gamma 90
_cell_formula_units_Z 2
_cell_length_a 11.8775(7)
_cell_length_b 8.1637(5)
_cell_length_c 12.1364(6)
_cell_measurement_reflns_used 9857
_cell_measurement_temperature 297(2)
_cell_measurement_theta_max 26.39
_cell_measurement_theta_min 3.11
_cell_volume 1068.28(11)
_computing_cell_refinement 'Bruker SAINT'
_computing_data_collection 'Bruker APEX3'
_computing_data_reduction 'Bruker SAINT'
_computing_molecular_graphics 'Bruker SHELXTL'
_computing_publication_material 'Bruker SHELXTL'
_computing_structure_refinement 'SHELXL-2014/6 (Sheldrick, 2014)'
_computing_structure_solution 'SHELXS-97 (Sheldrick 2008)'
_diffrn_ambient_temperature 297(2)
_diffrn_measured_fraction_theta_full 0.992
_diffrn_measured_fraction_theta_max 0.993
_diffrn_measurement_device_type 'Bruker APEX-III photon 200'
_diffrn_measurement_method '\f and \w scans'
_diffrn_radiation_type MoK\a
_diffrn_radiation_wavelength 0.71073
_diffrn_reflns_av_R_equivalents 0.0329
_diffrn_reflns_av_unetI/netI 0.0207
_diffrn_reflns_Laue_measured_fraction_full 0.992
_diffrn_reflns_Laue_measured_fraction_max 0.993
_diffrn_reflns_limit_h_max 14
_diffrn_reflns_limit_h_min -14
_diffrn_reflns_limit_k_max 10
_diffrn_reflns_limit_k_min -10
_diffrn_reflns_limit_l_max 14
_diffrn_reflns_limit_l_min -15
_diffrn_reflns_number 34061
_diffrn_reflns_point_group_measured_fraction_full 0.994
_diffrn_reflns_point_group_measured_fraction_max 0.995
_diffrn_reflns_theta_full 25.242
_diffrn_reflns_theta_max 26.395
_diffrn_reflns_theta_min 3.149
_exptl_absorpt_coefficient_mu 0.521
_exptl_absorpt_correction_T_max 0.645
_exptl_absorpt_correction_T_min 0.616
_exptl_absorpt_correction_type multi-scan
_exptl_absorpt_process_details sadabs
_exptl_crystal_colour brown
_exptl_crystal_density_diffrn 1.472
_exptl_crystal_description BLOCK
_exptl_crystal_F_000 496
_exptl_crystal_recrystallization_method 'Re-crystallisation from solvent: Ethanol'
_exptl_crystal_size_max 0.220
_exptl_crystal_size_mid 0.150
_exptl_crystal_size_min 0.100
_refine_diff_density_max 0.159
_refine_diff_density_min -0.141
_refine_diff_density_rms 0.030
_refine_ls_abs_structure_details
; 
 Flack x determined using 1898 quotients [(I+)-(I-)]/[(I+)+(I-)] 
 (Parsons, Flack and Wagner, Acta Cryst. B69 (2013) 249-259). 
;
_refine_ls_abs_structure_Flack 0.014(5)
_refine_ls_extinction_method none
_refine_ls_goodness_of_fit_ref 1.016
_refine_ls_hydrogen_treatment constr
_refine_ls_matrix_type full
_refine_ls_number_parameters 275
_refine_ls_number_reflns 4351
_refine_ls_number_restraints 1
_refine_ls_restrained_S_all 1.016
_refine_ls_R_factor_all 0.0231
_refine_ls_R_factor_gt 0.0215
_refine_ls_shift/su_max 0.001
_refine_ls_shift/su_mean 0.000
_refine_ls_structure_factor_coef Fsqd
_refine_ls_weighting_details 'w=1/[\s^2^(Fo^2^)+(0.0375P)^2^+0.0716P] where P=(Fo^2^+2Fc^2^)/3'
_refine_ls_weighting_scheme calc
_refine_ls_wR_factor_gt 0.0564
_refine_ls_wR_factor_ref 0.0575
_reflns_Friedel_coverage 0.866
_reflns_Friedel_fraction_full 0.997
_reflns_Friedel_fraction_max 0.996
_reflns_number_gt 4197
_reflns_number_total 4351
_reflns_threshold_expression 'I > 2\s(I)'
_cod_data_source_file d1sc04990a2.cif
_cod_data_source_block UMD2266f_a
_cod_original_sg_symbol_H-M 'P 21'
_cod_database_code 1565409
_shelx_space_group_comment
; 
The symmetry employed for this shelxl refinement is uniquely defined 
by the following loop, which should always be used as a source of 
symmetry information in preference to the above space-group names. 
They are only intended as comments. 
;
_shelx_estimated_absorpt_t_min 0.894
_shelx_estimated_absorpt_t_max 0.950
_shelxl_version_number 2014/6

loop_
_space_group_symop_operation_xyz
'x, y, z'
'-x, y+1/2, -z'

loop_
_atom_site_label
_atom_site_type_symbol
_atom_site_fract_x
_atom_site_fract_y
_atom_site_fract_z
_atom_site_U_iso_or_equiv
_atom_site_adp_type
_atom_site_occupancy
_atom_site_site_symmetry_order
_atom_site_calc_flag
_atom_site_refinement_flags_posn
_atom_site_refinement_flags_adp
_atom_site_refinement_flags_occupancy
_atom_site_disorder_assembly
_atom_site_disorder_group
V1 V 0.25782(3) 0.79204(4) 0.62248(3) 0.02370(9) Uani 1 1 d . . . . .
O1 O 0.40065(15) 0.7328(2) 0.77259(14) 0.0360(4) Uani 1 1 d . . . . .
O2 O 0.5644(2) 0.5719(3) 0.8602(2) 0.0609(6) Uani 1 1 d . . . . .
O3 O 0.24343(16) 0.55679(19) 0.59291(16) 0.0334(4) Uani 1 1 d . . . . .
O4 O 0.1332(2) 0.7356(3) 0.26062(17) 0.0630(6) Uani 1 1 d . . . . .
O5 O 0.15601(13) 0.8106(2) 0.44458(12) 0.0326(3) Uani 1 1 d . . . . .
O6 O 0.10781(14) 0.73601(19) 0.64418(14) 0.0313(3) Uani 1 1 d . . . . .
O7 O -0.04909(16) 0.8327(3) 0.67945(16) 0.0468(5) Uani 1 1 d . . . . .
O8 O 0.26829(13) 0.97419(19) 0.73020(13) 0.0298(3) Uani 1 1 d . . . . .
O9 O 0.42019(19) 1.1837(2) 0.5464(2) 0.0564(5) Uani 1 1 d . . . . .
O10 O 0.37624(14) 0.93004(19) 0.58186(15) 0.0317(4) Uani 1 1 d . . . . .
N1 N 0.33273(17) 0.6131(2) 0.56087(17) 0.0296(4) Uani 1 1 d . . . . .
N2 N 0.18483(16) 1.0154(2) 0.61668(16) 0.0274(4) Uani 1 1 d . . . . .
C1 C 0.4792(2) 0.6231(3) 0.7700(2) 0.0378(5) Uani 1 1 d . . . . .
C2 C 0.4595(2) 0.5669(3) 0.6443(2) 0.0379(5) Uani 1 1 d . . . . .
H2A H 0.5191 0.6191 0.6202 0.045 Uiso 1 1 calc R U . . .
H2B H 0.4700 0.4491 0.6433 0.045 Uiso 1 1 calc R U . . .
C3 C 0.2967(2) 0.6134(3) 0.4293(2) 0.0386(5) Uani 1 1 d . . . . .
H3A H 0.2746 0.5035 0.3972 0.046 Uiso 1 1 calc R U . . .
H3B H 0.3654 0.6508 0.4125 0.046 Uiso 1 1 calc R U . . .
C4 C 0.1864(2) 0.7273(3) 0.3702(2) 0.0376(5) Uani 1 1 d . . . . .
C5 C 0.0339(2) 0.8530(3) 0.64749(19) 0.0321(5) Uani 1 1 d . . . . .
C6 C 0.0572(2) 1.0164(3) 0.6030(2) 0.0338(5) Uani 1 1 d . . . . .
H6A H 0.0007 1.0323 0.5185 0.041 Uiso 1 1 calc R U . . .
H6B H 0.0448 1.1045 0.6504 0.041 Uiso 1 1 calc R U . . .
C7 C 0.2282(2) 1.1385(3) 0.5572(2) 0.0362(5) Uani 1 1 d . . . . .
H7A H 0.2369 1.2432 0.5978 0.043 Uiso 1 1 calc R U . . .
H7B H 0.1688 1.1512 0.4734 0.043 Uiso 1 1 calc R U . . .
C8 C 0.3524(2) 1.0841(3) 0.5624(2) 0.0346(5) Uani 1 1 d . . . . .
N3 N 0.7414(2) 0.0448(3) 0.97935(18) 0.0381(5) Uani 1 1 d . . . . .
C9 C 0.8346(3) -0.0232(4) 0.9363(3) 0.0586(8) Uani 1 1 d . . . . .
H9A H 0.8508 0.0597 0.8875 0.070 Uiso 1 1 calc R U . . .
H9B H 0.9118 -0.0433 1.0067 0.070 Uiso 1 1 calc R U . . .
C10 C 0.7967(4) -0.1790(5) 0.8630(4) 0.0858(13) Uani 1 1 d . . . . .
H10A H 0.8558 -0.2043 0.8306 0.129 Uiso 1 1 calc R U . . .
H10B H 0.7161 -0.1648 0.7976 0.129 Uiso 1 1 calc R U . . .
H10C H 0.7939 -0.2672 0.9142 0.129 Uiso 1 1 calc R U . . .
C11 C 0.7025(3) -0.0831(4) 1.0471(3) 0.0525(7) Uani 1 1 d . . . . .
H11A H 0.6439 -0.0334 1.0736 0.063 Uiso 1 1 calc R U . . .
H11B H 0.6596 -0.1705 0.9911 0.063 Uiso 1 1 calc R U . . .
C12 C 0.8066(4) -0.1571(5) 1.1560(3) 0.0764(11) Uani 1 1 d . . . . .
H12A H 0.7733 -0.2353 1.1934 0.115 Uiso 1 1 calc R U . . .
H12B H 0.8490 -0.0722 1.2131 0.115 Uiso 1 1 calc R U . . .
H12C H 0.8637 -0.2108 1.1307 0.115 Uiso 1 1 calc R U . . .
C13 C 0.6267(3) 0.0989(4) 0.8695(2) 0.0529(7) Uani 1 1 d . . . . .
H13A H 0.6518 0.1749 0.8226 0.063 Uiso 1 1 calc R U . . .
H13B H 0.5908 0.0039 0.8188 0.063 Uiso 1 1 calc R U . . .
C14 C 0.5284(3) 0.1791(5) 0.8983(3) 0.0666(9) Uani 1 1 d . . . . .
H14A H 0.4596 0.2096 0.8242 0.100 Uiso 1 1 calc R U . . .
H14B H 0.5620 0.2751 0.9467 0.100 Uiso 1 1 calc R U . . .
H14C H 0.5006 0.1039 0.9425 0.100 Uiso 1 1 calc R U . . .
C15 C 0.7999(3) 0.1889(4) 1.0632(2) 0.0478(6) Uani 1 1 d . . . . .
H15A H 0.7448 0.2221 1.0996 0.057 Uiso 1 1 calc R U . . .
H15B H 0.8767 0.1521 1.1282 0.057 Uiso 1 1 calc R U . . .
C16 C 0.8277(3) 0.3362(4) 1.0048(3) 0.0574(8) Uani 1 1 d . . . . .
H16A H 0.8708 0.4163 1.0659 0.086 Uiso 1 1 calc R U . . .
H16B H 0.7514 0.3822 0.9468 0.086 Uiso 1 1 calc R U . . .
H16C H 0.8785 0.3043 0.9644 0.086 Uiso 1 1 calc R U . . .

loop_
_atom_site_aniso_label
_atom_site_aniso_U_11
_atom_site_aniso_U_22
_atom_site_aniso_U_33
_atom_site_aniso_U_23
_atom_site_aniso_U_13
_atom_site_aniso_U_12
V1 0.02310(15) 0.02327(15) 0.02617(15) -0.00297(15) 0.01174(12) -0.00086(15)
O1 0.0337(8) 0.0364(8) 0.0325(8) -0.0012(6) 0.0085(7) 0.0075(7)
O2 0.0503(12) 0.0619(13) 0.0562(12) 0.0082(10) 0.0082(10) 0.0243(10)
O3 0.0367(9) 0.0252(8) 0.0466(9) -0.0051(7) 0.0256(7) -0.0046(6)
O4 0.0742(14) 0.0828(16) 0.0317(9) -0.0062(9) 0.0218(9) 0.0105(11)
O5 0.0326(7) 0.0383(9) 0.0274(7) -0.0039(7) 0.0130(6) -0.0007(8)
O6 0.0301(8) 0.0346(8) 0.0350(8) -0.0034(6) 0.0194(7) -0.0046(6)
O7 0.0359(9) 0.0632(14) 0.0531(10) -0.0052(9) 0.0302(8) -0.0040(8)
O8 0.0278(7) 0.0315(8) 0.0273(7) -0.0076(6) 0.0088(6) 0.0010(6)
O9 0.0608(12) 0.0329(9) 0.0994(16) -0.0055(10) 0.0572(12) -0.0109(9)
O10 0.0302(8) 0.0274(8) 0.0444(9) -0.0022(7) 0.0223(7) -0.0007(6)
N1 0.0289(9) 0.0260(9) 0.0384(10) -0.0064(8) 0.0184(8) -0.0024(8)
N2 0.0251(9) 0.0265(9) 0.0311(9) -0.0030(7) 0.0122(7) 0.0009(7)
C1 0.0324(12) 0.0322(11) 0.0453(13) 0.0036(10) 0.0128(10) 0.0037(10)
C2 0.0338(12) 0.0311(11) 0.0513(14) -0.0009(10) 0.0204(11) 0.0066(10)
C3 0.0417(13) 0.0429(13) 0.0392(12) -0.0133(11) 0.0249(11) -0.0062(11)
C4 0.0401(13) 0.0443(12) 0.0333(12) -0.0096(10) 0.0204(10) -0.0080(10)
C5 0.0262(11) 0.0435(12) 0.0274(10) -0.0077(9) 0.0120(9) -0.0041(9)
C6 0.0239(10) 0.0378(12) 0.0419(12) -0.0032(10) 0.0160(9) 0.0036(9)
C7 0.0382(12) 0.0252(11) 0.0503(14) 0.0022(10) 0.0235(11) 0.0025(9)
C8 0.0361(12) 0.0315(12) 0.0451(13) -0.0058(10) 0.0257(11) -0.0040(10)
N3 0.0425(11) 0.0428(12) 0.0350(10) 0.0035(8) 0.0221(9) -0.0033(9)
C9 0.0684(19) 0.0585(19) 0.073(2) 0.0037(16) 0.0530(17) 0.0015(15)
C10 0.123(3) 0.063(3) 0.116(3) -0.015(2) 0.095(3) -0.009(2)
C11 0.0597(18) 0.0551(17) 0.0560(16) 0.0111(13) 0.0372(15) -0.0029(14)
C12 0.088(2) 0.073(2) 0.076(2) 0.0382(19) 0.043(2) 0.0156(19)
C13 0.0521(16) 0.0638(18) 0.0348(13) -0.0019(13) 0.0104(12) -0.0118(14)
C14 0.0443(16) 0.073(2) 0.068(2) 0.0046(18) 0.0086(15) 0.0007(15)
C15 0.0462(15) 0.0557(17) 0.0366(13) -0.0009(12) 0.0126(12) -0.0033(13)
C16 0.0577(17) 0.0481(19) 0.0592(17) 0.0000(13) 0.0175(14) -0.0097(13)

loop_
_atom_type_symbol
_atom_type_description
_atom_type_scat_dispersion_real
_atom_type_scat_dispersion_imag
_atom_type_scat_source
C C 0.0033 0.0016 'International Tables Vol C Tables 4.2.6.8 and 6.1.1.4'
H H 0.0000 0.0000 'International Tables Vol C Tables 4.2.6.8 and 6.1.1.4'
N N 0.0061 0.0033 'International Tables Vol C Tables 4.2.6.8 and 6.1.1.4'
O O 0.0106 0.0060 'International Tables Vol C Tables 4.2.6.8 and 6.1.1.4'
V V 0.3005 0.5294 'International Tables Vol C Tables 4.2.6.8 and 6.1.1.4'

loop_
_geom_angle_atom_site_label_1
_geom_angle_atom_site_label_2
_geom_angle_atom_site_label_3
_geom_angle
_geom_angle_site_symmetry_1
_geom_angle_site_symmetry_3
_geom_angle_publ_flag
O3 V1 O8 148.39(7) . . ?
O3 V1 O1 84.43(7) . . ?
O8 V1 O1 77.16(6) . . ?
O3 V1 O6 77.31(7) . . ?
O8 V1 O6 83.91(6) . . ?
O1 V1 O6 107.38(7) . . ?
O3 V1 O5 84.77(8) . . ?
O8 V1 O5 120.56(7) . . ?
O1 V1 O5 157.41(7) . . ?
O6 V1 O5 89.46(6) . . ?
O3 V1 N2 152.35(8) . . ?
O8 V1 N2 40.15(7) . . ?
O1 V1 N2 116.71(7) . . ?
O6 V1 N2 79.24(7) . . ?
O5 V1 N2 80.54(7) . . ?
O3 V1 N1 39.96(7) . . ?
O8 V1 N1 152.87(7) . . ?
O1 V1 N1 79.68(7) . . ?
O6 V1 N1 116.68(7) . . ?
O5 V1 N1 79.30(7) . . ?
N2 V1 N1 154.01(8) . . ?
O3 V1 O10 121.44(6) . . ?
O8 V1 O10 83.28(6) . . ?
O1 V1 O10 86.82(7) . . ?
O6 V1 O10 158.21(7) . . ?
O5 V1 O10 82.01(7) . . ?
N2 V1 O10 79.59(7) . . ?
N1 V1 O10 81.51(7) . . ?
C1 O1 V1 119.79(15) . . ?
N1 O3 V1 72.52(11) . . ?
C4 O5 V1 119.72(16) . . ?
C5 O6 V1 119.50(14) . . ?
N2 O8 V1 72.24(10) . . ?
C8 O10 V1 117.89(14) . . ?
O3 N1 C2 114.53(19) . . ?
O3 N1 C3 113.97(18) . . ?
C2 N1 C3 119.82(19) . . ?
O3 N1 V1 67.52(10) . . ?
C2 N1 V1 114.57(14) . . ?
C3 N1 V1 115.45(15) . . ?
O8 N2 C7 114.55(18) . . ?
O8 N2 C6 113.53(17) . . ?
C7 N2 C6 120.63(19) . . ?
O8 N2 V1 67.60(10) . . ?
C7 N2 V1 114.09(14) . . ?
C6 N2 V1 115.04(15) . . ?
O2 C1 O1 123.4(2) . . ?
O2 C1 C2 121.5(2) . . ?
O1 C1 C2 115.0(2) . . ?
N1 C2 C1 107.32(19) . . ?
N1 C2 H2A 110.3 . . ?
C1 C2 H2A 110.3 . . ?
N1 C2 H2B 110.3 . . ?
C1 C2 H2B 110.3 . . ?
H2A C2 H2B 108.5 . . ?
N1 C3 C4 108.41(18) . . ?
N1 C3 H3A 110.0 . . ?
C4 C3 H3A 110.0 . . ?
N1 C3 H3B 110.0 . . ?
C4 C3 H3B 110.0 . . ?
H3A C3 H3B 108.4 . . ?
O4 C4 O5 124.5(2) . . ?
O4 C4 C3 120.2(2) . . ?
O5 C4 C3 115.4(2) . . ?
O7 C5 O6 123.8(2) . . ?
O7 C5 C6 122.1(2) . . ?
O6 C5 C6 114.12(18) . . ?
N2 C6 C5 107.05(19) . . ?
N2 C6 H6A 110.3 . . ?
C5 C6 H6A 110.3 . . ?
N2 C6 H6B 110.3 . . ?
C5 C6 H6B 110.3 . . ?
H6A C6 H6B 108.6 . . ?
N2 C7 C8 108.55(19) . . ?
N2 C7 H7A 110.0 . . ?
C8 C7 H7A 110.0 . . ?
N2 C7 H7B 110.0 . . ?
C8 C7 H7B 110.0 . . ?
H7A C7 H7B 108.4 . . ?
O9 C8 O10 125.0(2) . . ?
O9 C8 C7 119.6(2) . . ?
O10 C8 C7 115.4(2) . . ?
C9 N3 C11 111.6(2) . . ?
C9 N3 C13 108.7(2) . . ?
C11 N3 C13 108.1(2) . . ?
C9 N3 C15 108.7(2) . . ?
C11 N3 C15 109.1(2) . . ?
C13 N3 C15 110.7(2) . . ?
C10 C9 N3 115.6(3) . . ?
C10 C9 H9A 108.4 . . ?
N3 C9 H9A 108.4 . . ?
C10 C9 H9B 108.4 . . ?
N3 C9 H9B 108.4 . . ?
H9A C9 H9B 107.4 . . ?
C9 C10 H10A 109.5 . . ?
C9 C10 H10B 109.5 . . ?
H10A C10 H10B 109.5 . . ?
C9 C10 H10C 109.5 . . ?
H10A C10 H10C 109.5 . . ?
H10B C10 H10C 109.5 . . ?
C12 C11 N3 115.3(3) . . ?
C12 C11 H11A 108.4 . . ?
N3 C11 H11A 108.4 . . ?
C12 C11 H11B 108.4 . . ?
N3 C11 H11B 108.4 . . ?
H11A C11 H11B 107.5 . . ?
C11 C12 H12A 109.5 . . ?
C11 C12 H12B 109.5 . . ?
H12A C12 H12B 109.5 . . ?
C11 C12 H12C 109.5 . . ?
H12A C12 H12C 109.5 . . ?
H12B C12 H12C 109.5 . . ?
C14 C13 N3 114.9(2) . . ?
C14 C13 H13A 108.5 . . ?
N3 C13 H13A 108.5 . . ?
C14 C13 H13B 108.5 . . ?
N3 C13 H13B 108.5 . . ?
H13A C13 H13B 107.5 . . ?
C13 C14 H14A 109.5 . . ?
C13 C14 H14B 109.5 . . ?
H14A C14 H14B 109.5 . . ?
C13 C14 H14C 109.5 . . ?
H14A C14 H14C 109.5 . . ?
H14B C14 H14C 109.5 . . ?
C16 C15 N3 115.7(2) . . ?
C16 C15 H15A 108.4 . . ?
N3 C15 H15A 108.4 . . ?
C16 C15 H15B 108.4 . . ?
N3 C15 H15B 108.4 . . ?
H15A C15 H15B 107.4 . . ?
C15 C16 H16A 109.5 . . ?
C15 C16 H16B 109.5 . . ?
H16A C16 H16B 109.5 . . ?
C15 C16 H16C 109.5 . . ?
H16A C16 H16C 109.5 . . ?
H16B C16 H16C 109.5 . . ?

loop_
_geom_bond_atom_site_label_1
_geom_bond_atom_site_label_2
_geom_bond_distance
_geom_bond_site_symmetry_2
_geom_bond_publ_flag
V1 O3 1.9480(16) . ?
V1 O8 1.9492(14) . ?
V1 O1 1.9591(16) . ?
V1 O6 1.9613(15) . ?
V1 O5 1.9892(14) . ?
V1 N2 2.0078(18) . ?
V1 N1 2.0109(19) . ?
V1 O10 2.0179(16) . ?
O1 C1 1.304(3) . ?
O2 C1 1.211(3) . ?
O3 N1 1.354(2) . ?
O4 C4 1.211(3) . ?
O5 C4 1.297(3) . ?
O6 C5 1.309(3) . ?
O7 C5 1.213(3) . ?
O8 N2 1.359(2) . ?
O9 C8 1.216(3) . ?
O10 C8 1.289(3) . ?
N1 C2 1.468(3) . ?
N1 C3 1.469(3) . ?
N2 C7 1.452(3) . ?
N2 C6 1.454(3) . ?
C1 C2 1.515(4) . ?
C2 H2A 0.9700 . ?
C2 H2B 0.9700 . ?
C3 C4 1.519(4) . ?
C3 H3A 0.9700 . ?
C3 H3B 0.9700 . ?
C5 C6 1.508(4) . ?
C6 H6A 0.9700 . ?
C6 H6B 0.9700 . ?
C7 C8 1.517(3) . ?
C7 H7A 0.9700 . ?
C7 H7B 0.9700 . ?
N3 C9 1.514(3) . ?
N3 C11 1.516(3) . ?
N3 C13 1.519(3) . ?
N3 C15 1.519(4) . ?
C9 C10 1.508(5) . ?
C9 H9A 0.9700 . ?
C9 H9B 0.9700 . ?
C10 H10A 0.9600 . ?
C10 H10B 0.9600 . ?
C10 H10C 0.9600 . ?
C11 C12 1.506(4) . ?
C11 H11A 0.9700 . ?
C11 H11B 0.9700 . ?
C12 H12A 0.9600 . ?
C12 H12B 0.9600 . ?
C12 H12C 0.9600 . ?
C13 C14 1.503(5) . ?
C13 H13A 0.9700 . ?
C13 H13B 0.9700 . ?
C14 H14A 0.9600 . ?
C14 H14B 0.9600 . ?
C14 H14C 0.9600 . ?
C15 C16 1.501(4) . ?
C15 H15A 0.9700 . ?
C15 H15B 0.9700 . ?
C16 H16A 0.9600 . ?
C16 H16B 0.9600 . ?
C16 H16C 0.9600 . ?

loop_
_geom_hbond_atom_site_label_D
_geom_hbond_atom_site_label_H
_geom_hbond_atom_site_label_A
_geom_hbond_distance_DH
_geom_hbond_distance_HA
_geom_hbond_distance_DA
_geom_hbond_angle_DHA
_geom_hbond_site_symmetry_A
C2 H2A O9 0.97 2.47 3.329(3) 147.1 2_646
C2 H2B O9 0.97 2.42 3.309(3) 152.6 1_545
C3 H3B O9 0.97 2.40 3.301(3) 155.0 2_646
C6 H6A O3 0.97 2.64 3.375(3) 132.4 2_556
C6 H6A O6 0.97 2.49 3.335(3) 145.7 2_556
C7 H7A O3 0.97 2.56 3.437(3) 150.0 1_565
C7 H7B O7 0.97 2.33 3.188(3) 146.5 2_556
C9 H9A O4 0.97 2.37 3.330(4) 170.1 2_646
C10 H10A O7 0.96 2.54 3.428(4) 153.1 1_645
C11 H11B O2 0.97 2.59 3.557(4) 173.0 1_545
C14 H14B O2 0.96 2.65 3.293(5) 125.2 .
C16 H16B O2 0.96 2.55 3.458(4) 158.8 .
